data_4317605
loop_
_publ_author_name
'Dmitry V. Fomitchev'
'Craig C. McLauchlan'
'R. H. Holm'

_publ_contact_author
;
        R.H. Holm
        Department of Chemistry and Chemical Biology
        Harvard University
        Cambridge, MA 02138
        USA
;
_publ_contact_author_email holm@chemistry.harvard.edu
_publ_contact_author_fax '+1 (617) 496-9289'
_publ_contact_author_phone '+1 (617) 495-0853'
_publ_section_title
;
 Heterometal Cubane-Type MFe3S4 Clusters (M = Mo, V) Trigonally
 Symmetrized with Hydrotris(pyrazolyl)borate(1-) and
 Tris(pyrazolyl)methanesulfonate(1-) Capping Ligands
;
_journal_name_full 'Inorganic Chemistry'
_journal_page_first 958
_journal_page_last 966
_journal_paper_doi 10.1021/ic011106d
_journal_volume 41
_journal_year 2002
_chemical_formula_moiety '(C10 H9 Cl3 Fe3 N6 O3 S5 V) (C4 H12 N)2'
_chemical_formula_sum 'C18 H33 Cl3 Fe3 N8 O3 S5 V'
_chemical_formula_weight 894.66
_chemical_name_systematic
;

  ?

;
_space_group_IT_number 19
_symmetry_cell_setting orthorhombic
_symmetry_space_group_name_Hall 'P 2ac 2ab'
_symmetry_space_group_name_H-M 'P 21 21 21'
_atom_sites_solution_hydrogens geom
_atom_sites_solution_primary direct
_atom_sites_solution_secondary difmap
_audit_creation_method SHELXL-97
_cell_angle_alpha 90.00
_cell_angle_beta 90.00
_cell_angle_gamma 90.00
_cell_formula_units_Z 4
_cell_length_a 9.1692(18)
_cell_length_b 15.161(3)
_cell_length_c 24.777(5)
_cell_measurement_temperature 213(2)
_cell_volume 3444.4(12)
_computing_cell_refinement 'SMART, Version 5.618 (Bruker AXS, 2000)'
_computing_data_collection 'SMART, Version 5.618 (Bruker AXS, 2000)'
_computing_data_reduction 'SAINT+, Version 6.02 (Bruker AXS, 1999)'
_computing_molecular_graphics SHELXTL
_computing_publication_material 'SHELXL-97 (Sheldrick, 1997)'
_computing_structure_refinement 'SHELXL-97 (Sheldrick, 1997)'
_computing_structure_solution 'SHELXS-97 (Sheldrick, 1990)'
_diffrn_ambient_temperature 213(2)
_diffrn_measured_fraction_theta_full 0.792
_diffrn_measured_fraction_theta_max 0.792
_diffrn_measurement_device_type 'Bruker P4 with SMART CCD area detector system'
_diffrn_measurement_method '\p, \o, 0.3 deg/frame'
_diffrn_radiation_monochromator graphite
_diffrn_radiation_source 'fine-focus sealed tube'
_diffrn_radiation_type MoK\a
_diffrn_radiation_wavelength 0.71073
_diffrn_reflns_av_R_equivalents 0.0320
_diffrn_reflns_av_sigmaI/netI 0.0540
_diffrn_reflns_limit_h_max 7
_diffrn_reflns_limit_h_min -11
_diffrn_reflns_limit_k_max 19
_diffrn_reflns_limit_k_min -6
_diffrn_reflns_limit_l_max 20
_diffrn_reflns_limit_l_min -32
_diffrn_reflns_number 9584
_diffrn_reflns_theta_full 27.87
_diffrn_reflns_theta_max 27.87
_diffrn_reflns_theta_min 1.57
_diffrn_standards_decay_% '< 2'
_exptl_absorpt_coefficient_mu 2.073
_exptl_absorpt_correction_type empirical
_exptl_absorpt_process_details 'performed in SADABS'
_exptl_crystal_colour black
_exptl_crystal_density_diffrn 1.725
_exptl_crystal_density_method 'not measured'
_exptl_crystal_description block
_exptl_crystal_F_000 1812
_exptl_crystal_size_max 0.250
_exptl_crystal_size_mid 0.150
_exptl_crystal_size_min 0.050
_refine_diff_density_max 0.315
_refine_diff_density_min -0.301
_refine_diff_density_rms 0.072
_refine_ls_abs_structure_details 'Flack H D (1983), Acta Cryst. A39, 876-881'
_refine_ls_abs_structure_Flack 0.016(15)
_refine_ls_extinction_method none
_refine_ls_goodness_of_fit_ref 0.927
_refine_ls_hydrogen_treatment riding
_refine_ls_matrix_type full
_refine_ls_number_parameters 383
_refine_ls_number_reflns 5771
_refine_ls_number_restraints 0
_refine_ls_restrained_S_all 0.927
_refine_ls_R_factor_all 0.0426
_refine_ls_R_factor_gt 0.0328
_refine_ls_shift/su_max 0.001
_refine_ls_shift/su_mean 0.000
_refine_ls_structure_factor_coef Fsqd
_refine_ls_weighting_details
; calc

  1/[\s^2^(Fo^2^)+(0.0306Fo^2^)^2^]

;
_refine_ls_weighting_scheme calc
_refine_ls_wR_factor_gt 0.0634
_refine_ls_wR_factor_ref 0.0660
_reflns_number_gt 4935
_reflns_number_total 5771
_reflns_threshold_expression >2sigma(I)
_cod_data_source_file ic011106d_6.cif
_cod_data_source_block '[Me4N]2[8]'
_cod_original_cell_volume 3444.2(12)
_cod_database_code 4317605

loop_
_symmetry_equiv_pos_as_xyz
'x, y, z'
'-x+1/2, -y, z+1/2'
'-x, y+1/2, -z+1/2'
'x+1/2, -y+1/2, -z'

loop_
_atom_site_label
_atom_site_type_symbol
_atom_site_fract_x
_atom_site_fract_y
_atom_site_fract_z
_atom_site_U_iso_or_equiv
_atom_site_adp_type
_atom_site_occupancy
_atom_site_symmetry_multiplicity
_atom_site_calc_flag
_atom_site_refinement_flags
_atom_site_disorder_assembly
_atom_site_disorder_group
Fe1 Fe 0.26430(8) -0.26130(3) 0.35015(2) 0.02427(15) Uani 1 1 d . . .
Fe2 Fe 0.25649(8) -0.15521(4) 0.26311(2) 0.02404(15) Uani 1 1 d . . .
Fe3 Fe 0.47191(7) -0.13573(4) 0.33775(2) 0.02579(16) Uani 1 1 d . . .
V1 V 0.19060(8) -0.08586(4) 0.36253(3) 0.02031(17) Uani 1 1 d . . .
Cl1 Cl 0.23350(17) -0.40163(7) 0.37755(5) 0.0448(3) Uani 1 1 d . . .
Cl2 Cl 0.19578(15) -0.14404(8) 0.17585(4) 0.0394(3) Uani 1 1 d . . .
Cl3 Cl 0.70187(15) -0.10197(9) 0.35337(5) 0.0458(3) Uani 1 1 d . . .
S1 S 0.06413(13) -0.19480(6) 0.31552(4) 0.0244(3) Uani 1 1 d . . .
S2 S 0.34455(14) -0.02723(6) 0.29690(4) 0.0262(3) Uani 1 1 d . . .
S3 S 0.35007(14) -0.16931(7) 0.41520(4) 0.0249(3) Uani 1 1 d . . .
S4 S 0.43505(14) -0.25452(7) 0.28216(4) 0.0293(3) Uani 1 1 d . . .
S5 S -0.12360(15) 0.14349(8) 0.46825(5) 0.0355(3) Uani 1 1 d . . .
O1 O -0.2719(4) 0.1206(2) 0.45588(14) 0.0438(9) Uani 1 1 d . . .
O2 O -0.0734(4) 0.22581(19) 0.44609(13) 0.0397(9) Uani 1 1 d . . .
O3 O -0.0791(4) 0.1259(2) 0.52340(12) 0.0444(10) Uani 1 1 d . . .
N1 N 0.0318(4) -0.0982(2) 0.42731(13) 0.0219(8) Uani 1 1 d . . .
N2 N 0.0315(4) 0.01059(19) 0.33758(13) 0.0218(8) Uani 1 1 d . . .
N3 N 0.2462(4) 0.0257(2) 0.41336(13) 0.0241(8) Uani 1 1 d . . .
N4 N -0.0454(4) -0.0286(2) 0.44759(13) 0.0233(8) Uani 1 1 d . . .
N5 N -0.0399(4) 0.0672(2) 0.37168(13) 0.0261(9) Uani 1 1 d . . .
N6 N 0.1441(4) 0.0767(2) 0.43923(14) 0.0235(9) Uani 1 1 d . . .
N7 N 1.2741(5) 0.0907(2) 0.10549(16) 0.0344(10) Uani 1 1 d . . .
N8 N 0.7646(5) 0.1834(3) 0.66356(14) 0.0363(10) Uani 1 1 d . . .
C1 C -0.0190(5) -0.1691(3) 0.45203(17) 0.0289(11) Uani 1 1 d . . .
H1A H 0.0154 -0.2268 0.4463 0.035 Uiso 1 1 calc R . .
C2 C -0.1306(6) -0.1465(3) 0.48779(18) 0.0350(12) Uani 1 1 d . . .
H2A H -0.1843 -0.1852 0.5098 0.042 Uiso 1 1 calc R . .
C3 C -0.1462(6) -0.0578(3) 0.48454(17) 0.0308(12) Uani 1 1 d . . .
H3A H -0.2131 -0.0229 0.5038 0.037 Uiso 1 1 calc R . .
C4 C -0.0194(5) 0.0314(3) 0.28885(17) 0.0286(11) Uani 1 1 d . . .
H4A H 0.0100 0.0033 0.2568 0.034 Uiso 1 1 calc R . .
C5 C -0.1212(6) 0.0995(3) 0.29086(19) 0.0362(13) Uani 1 1 d . . .
H5A H -0.1705 0.1257 0.2617 0.043 Uiso 1 1 calc R . .
C6 C -0.1339(6) 0.1201(3) 0.34452(19) 0.0339(12) Uani 1 1 d . . .
H6A H -0.1960 0.1629 0.3596 0.041 Uiso 1 1 calc R . .
C7 C 0.3754(6) 0.0544(3) 0.43027(18) 0.0287(11) Uani 1 1 d . . .
H7A H 0.4657 0.0313 0.4192 0.034 Uiso 1 1 calc R . .
C8 C 0.3580(6) 0.1236(3) 0.46684(19) 0.0377(14) Uani 1 1 d . . .
H8A H 0.4325 0.1552 0.4844 0.045 Uiso 1 1 calc R . .
C9 C 0.2125(6) 0.1362(3) 0.47204(17) 0.0317(12) Uani 1 1 d . . .
H9A H 0.1668 0.1782 0.4942 0.038 Uiso 1 1 calc R . .
C10 C -0.0090(5) 0.0600(3) 0.42946(17) 0.0256(11) Uani 1 1 d . . .
C11 C 1.3176(8) 0.1771(3) 0.0814(2) 0.0625(18) Uani 1 1 d . A .
H11A H 1.2666 0.2245 0.0998 0.094 Uiso 1 1 calc R . .
H11B H 1.2925 0.1778 0.0434 0.094 Uiso 1 1 calc R . .
H11C H 1.4220 0.1852 0.0855 0.094 Uiso 1 1 calc R . .
C13 C 1.3201(18) 0.0868(6) 0.1622(3) 0.089(5) Uani 0.762(14) 1 d P A 1
H13A H 1.4240 0.0751 0.1640 0.134 Uiso 0.762(14) 1 calc PR A 1
H13B H 1.2675 0.0400 0.1805 0.134 Uiso 0.762(14) 1 calc PR A 1
H13C H 1.2993 0.1427 0.1796 0.134 Uiso 0.762(14) 1 calc PR A 1
C12 C 1.3575(11) 0.0203(5) 0.0752(4) 0.062(3) Uani 0.762(14) 1 d P A 1
H12A H 1.3839 0.0422 0.0397 0.093 Uiso 0.762(14) 1 calc PR A 1
H12B H 1.2968 -0.0318 0.0713 0.093 Uiso 0.762(14) 1 calc PR A 1
H12C H 1.4451 0.0052 0.0951 0.093 Uiso 0.762(14) 1 calc PR A 1
C14 C 1.1190(12) 0.0787(7) 0.0997(6) 0.090(4) Uani 0.762(14) 1 d P A 1
H14A H 1.0960 0.0670 0.0621 0.135 Uiso 0.762(14) 1 calc PR A 1
H14B H 1.0688 0.1317 0.1113 0.135 Uiso 0.762(14) 1 calc PR A 1
H14C H 1.0877 0.0292 0.1216 0.135 Uiso 0.762(14) 1 calc PR A 1
C11A C 1.196(4) 0.1038(17) 0.1662(11) 0.058(8) Uiso 0.238(14) 1 d P A 2
H11D H 1.1520 0.1619 0.1683 0.088 Uiso 0.238(14) 1 calc PR A 2
H11E H 1.2695 0.0980 0.1941 0.088 Uiso 0.238(14) 1 calc PR A 2
H11F H 1.1216 0.0591 0.1712 0.088 Uiso 0.238(14) 1 calc PR A 2
C12A C 1.406(3) 0.0427(18) 0.1105(13) 0.059(9) Uiso 0.238(14) 1 d P A 2
H12D H 1.4517 0.0372 0.0753 0.088 Uiso 0.238(14) 1 calc PR A 2
H12E H 1.3857 -0.0155 0.1248 0.088 Uiso 0.238(14) 1 calc PR A 2
H12F H 1.4715 0.0737 0.1348 0.088 Uiso 0.238(14) 1 calc PR A 2
C14A C 1.170(4) 0.0484(18) 0.0733(11) 0.053(8) Uiso 0.238(14) 1 d P A 2
H14D H 1.2089 0.0404 0.0372 0.080 Uiso 0.238(14) 1 calc PR A 2
H14E H 1.0825 0.0841 0.0716 0.080 Uiso 0.238(14) 1 calc PR A 2
H14F H 1.1469 -0.0087 0.0888 0.080 Uiso 0.238(14) 1 calc PR A 2
C15 C 0.6679(6) 0.1580(4) 0.61693(19) 0.0504(15) Uani 1 1 d . . .
H15A H 0.6891 0.1956 0.5862 0.076 Uiso 1 1 calc R . .
H15B H 0.5665 0.1652 0.6272 0.076 Uiso 1 1 calc R . .
H15C H 0.6857 0.0969 0.6073 0.076 Uiso 1 1 calc R . .
C17 C 0.9126(8) 0.1770(7) 0.6484(3) 0.136(4) Uani 1 1 d . . .
H17A H 0.9739 0.1939 0.6786 0.203 Uiso 1 1 calc R . .
H17B H 0.9312 0.2160 0.6181 0.203 Uiso 1 1 calc R . .
H17C H 0.9344 0.1167 0.6380 0.203 Uiso 1 1 calc R . .
C16 C 0.7333(10) 0.1225(5) 0.7080(2) 0.106(3) Uani 1 1 d . . .
H16A H 0.7937 0.1374 0.7388 0.159 Uiso 1 1 calc R . .
H16B H 0.7543 0.0626 0.6967 0.159 Uiso 1 1 calc R . .
H16C H 0.6313 0.1272 0.7180 0.159 Uiso 1 1 calc R . .
C18 C 0.7289(11) 0.2720(4) 0.6814(3) 0.122(4) Uani 1 1 d . . .
H18A H 0.7914 0.2881 0.7114 0.183 Uiso 1 1 calc R . .
H18B H 0.6278 0.2739 0.6929 0.183 Uiso 1 1 calc R . .
H18C H 0.7435 0.3131 0.6519 0.183 Uiso 1 1 calc R . .

loop_
_atom_site_aniso_label
_atom_site_aniso_U_11
_atom_site_aniso_U_22
_atom_site_aniso_U_33
_atom_site_aniso_U_23
_atom_site_aniso_U_13
_atom_site_aniso_U_12
Fe1 0.0250(5) 0.0214(3) 0.0264(3) -0.0004(2) -0.0009(3) 0.0002(2)
Fe2 0.0260(5) 0.0245(3) 0.0216(3) -0.0011(2) -0.0013(3) 0.0002(3)
Fe3 0.0241(5) 0.0271(3) 0.0262(3) -0.0012(3) -0.0016(3) -0.0007(2)
V1 0.0219(5) 0.0187(3) 0.0204(4) -0.0011(3) 0.0003(3) 0.0001(3)
Cl1 0.0580(11) 0.0262(6) 0.0502(7) 0.0065(5) -0.0042(7) -0.0078(5)
Cl2 0.0471(9) 0.0452(7) 0.0259(6) 0.0036(5) -0.0085(6) -0.0092(5)
Cl3 0.0236(10) 0.0667(8) 0.0472(8) 0.0057(6) -0.0048(6) -0.0106(6)
S1 0.0235(8) 0.0238(5) 0.0260(6) -0.0030(4) -0.0020(5) -0.0004(4)
S2 0.0299(9) 0.0232(5) 0.0254(6) 0.0004(4) 0.0025(5) -0.0018(4)
S3 0.0251(8) 0.0256(5) 0.0239(6) 0.0001(4) -0.0037(5) 0.0008(4)
S4 0.0297(9) 0.0284(6) 0.0298(6) -0.0047(5) 0.0034(5) 0.0045(5)
S5 0.0378(10) 0.0313(6) 0.0375(7) -0.0093(5) 0.0118(6) 0.0036(5)
O1 0.025(3) 0.049(2) 0.058(2) -0.0098(16) 0.0098(18) 0.0023(16)
O2 0.051(3) 0.0236(16) 0.045(2) -0.0066(14) 0.0109(18) 0.0039(14)
O3 0.059(3) 0.046(2) 0.0277(18) -0.0103(15) 0.0138(18) -0.0030(17)
N1 0.019(3) 0.0239(18) 0.0225(18) -0.0002(14) 0.0023(17) 0.0017(14)
N2 0.025(3) 0.0185(17) 0.0223(19) -0.0013(14) 0.0024(17) 0.0024(14)
N3 0.021(3) 0.0229(17) 0.028(2) -0.0046(14) 0.0053(19) -0.0030(16)
N4 0.024(3) 0.0238(18) 0.0224(19) -0.0032(14) 0.0046(18) -0.0019(15)
N5 0.034(3) 0.0216(18) 0.023(2) -0.0019(14) -0.0005(18) 0.0048(15)
N6 0.025(3) 0.0182(18) 0.028(2) -0.0021(14) 0.0038(18) -0.0021(14)
N7 0.025(3) 0.034(2) 0.044(2) -0.0026(18) 0.004(2) -0.0009(17)
N8 0.034(3) 0.056(2) 0.0191(19) 0.0008(17) -0.002(2) 0.013(2)
C1 0.035(4) 0.023(2) 0.028(2) 0.0012(18) 0.002(2) -0.0058(18)
C2 0.039(4) 0.035(3) 0.031(3) 0.004(2) 0.007(2) -0.012(2)
C3 0.028(4) 0.039(3) 0.026(2) -0.0051(19) 0.012(2) -0.007(2)
C4 0.034(4) 0.029(2) 0.023(2) 0.0013(18) 0.000(2) 0.0052(19)
C5 0.041(4) 0.032(3) 0.035(3) 0.006(2) -0.009(2) 0.008(2)
C6 0.035(4) 0.028(2) 0.039(3) 0.001(2) -0.003(2) 0.0061(19)
C7 0.026(4) 0.026(2) 0.034(3) -0.0013(19) -0.002(2) -0.0054(18)
C8 0.047(4) 0.025(2) 0.041(3) -0.007(2) -0.006(3) -0.012(2)
C9 0.040(4) 0.023(2) 0.032(3) -0.0098(18) 0.003(2) -0.0036(19)
C10 0.029(4) 0.025(2) 0.023(2) -0.0046(17) 0.002(2) -0.0008(17)
C11 0.062(5) 0.033(3) 0.093(5) 0.015(3) 0.014(4) 0.002(3)
C13 0.163(15) 0.064(6) 0.041(5) 0.000(4) -0.021(6) -0.031(7)
C12 0.086(8) 0.040(4) 0.061(6) 0.002(4) 0.024(6) 0.018(4)
C14 0.032(8) 0.085(7) 0.153(12) 0.019(8) 0.013(7) -0.015(5)
C15 0.029(4) 0.084(4) 0.039(3) 0.006(3) -0.010(3) -0.001(3)
C17 0.024(6) 0.324(14) 0.059(5) -0.066(7) -0.009(4) 0.024(7)
C16 0.147(10) 0.114(6) 0.057(4) 0.043(4) -0.020(5) -0.035(6)
C18 0.177(10) 0.056(4) 0.133(7) -0.023(4) -0.059(7) 0.028(5)

loop_
_atom_type_symbol
_atom_type_description
_atom_type_scat_dispersion_real
_atom_type_scat_dispersion_imag
_atom_type_scat_source
C C 0.0033 0.0016 'International Tables Vol C Tables 4.2.6.8 and 6.1.1.4'
H H 0.0000 0.0000 'International Tables Vol C Tables 4.2.6.8 and 6.1.1.4'
N N 0.0061 0.0033 'International Tables Vol C Tables 4.2.6.8 and 6.1.1.4'
O O 0.0106 0.0060 'International Tables Vol C Tables 4.2.6.8 and 6.1.1.4'
S S 0.1246 0.1234 'International Tables Vol C Tables 4.2.6.8 and 6.1.1.4'
Cl Cl 0.1484 0.1585 'International Tables Vol C Tables 4.2.6.8 and 6.1.1.4'
V V 0.3005 0.5294 'International Tables Vol C Tables 4.2.6.8 and 6.1.1.4'
Fe Fe 0.3463 0.8444 'International Tables Vol C Tables 4.2.6.8 and 6.1.1.4'

loop_
_geom_angle_atom_site_label_1
_geom_angle_atom_site_label_2
_geom_angle_atom_site_label_3
_geom_angle
_geom_angle_site_symmetry_1
_geom_angle_site_symmetry_3
_geom_angle_publ_flag
Cl1 Fe1 S1 115.70(6) . . ?
Cl1 Fe1 S3 114.19(5) . . ?
S1 Fe1 S3 106.03(5) . . ?
Cl1 Fe1 S4 110.38(5) . . ?
S1 Fe1 S4 104.73(5) . . ?
S3 Fe1 S4 104.85(5) . . ?
Cl1 Fe1 Fe2 143.43(4) . . ?
S1 Fe1 Fe2 53.72(3) . . ?
S3 Fe1 Fe2 102.17(4) . . ?
S4 Fe1 Fe2 53.49(3) . . ?
Cl1 Fe1 Fe3 141.85(5) . . ?
S1 Fe1 Fe3 102.34(4) . . ?
S3 Fe1 Fe3 53.56(3) . . ?
S4 Fe1 Fe3 53.69(3) . . ?
Fe2 Fe1 Fe3 60.52(2) . . ?
Cl1 Fe1 V1 147.80(5) . . ?
S1 Fe1 V1 54.16(3) . . ?
S3 Fe1 V1 54.17(3) . . ?
S4 Fe1 V1 101.81(4) . . ?
Fe2 Fe1 V1 60.45(2) . . ?
Fe3 Fe1 V1 60.51(3) . . ?
Cl2 Fe2 S2 112.41(5) . . ?
Cl2 Fe2 S1 112.28(5) . . ?
S2 Fe2 S1 106.99(5) . . ?
Cl2 Fe2 S4 115.44(5) . . ?
S2 Fe2 S4 103.53(5) . . ?
S1 Fe2 S4 105.40(5) . . ?
Cl2 Fe2 Fe1 145.65(4) . . ?
S2 Fe2 Fe1 101.92(4) . . ?
S1 Fe2 Fe1 53.45(3) . . ?
S4 Fe2 Fe1 54.46(4) . . ?
Cl2 Fe2 Fe3 145.92(5) . . ?
S2 Fe2 Fe3 52.88(3) . . ?
S1 Fe2 Fe3 101.76(4) . . ?
S4 Fe2 Fe3 53.72(3) . . ?
Fe1 Fe2 Fe3 60.07(2) . . ?
Cl2 Fe2 V1 141.51(5) . . ?
S2 Fe2 V1 54.41(3) . . ?
S1 Fe2 V1 54.36(3) . . ?
S4 Fe2 V1 103.04(4) . . ?
Fe1 Fe2 V1 61.04(3) . . ?
Fe3 Fe2 V1 60.57(3) . . ?
Cl3 Fe3 S2 113.86(5) . . ?
Cl3 Fe3 S3 111.91(5) . . ?
S2 Fe3 S3 106.67(5) . . ?
Cl3 Fe3 S4 115.40(6) . . ?
S2 Fe3 S4 103.11(5) . . ?
S3 Fe3 S4 104.96(5) . . ?
Cl3 Fe3 Fe1 144.62(5) . . ?
S2 Fe3 Fe1 101.50(4) . . ?
S3 Fe3 Fe1 53.34(3) . . ?
S4 Fe3 Fe1 54.03(4) . . ?
Cl3 Fe3 Fe2 147.01(5) . . ?
S2 Fe3 Fe2 53.05(3) . . ?
S3 Fe3 Fe2 101.08(4) . . ?
S4 Fe3 Fe2 53.10(4) . . ?
Fe1 Fe3 Fe2 59.40(2) . . ?
Cl3 Fe3 V1 142.39(5) . . ?
S2 Fe3 V1 54.26(4) . . ?
S3 Fe3 V1 54.19(4) . . ?
S4 Fe3 V1 102.20(4) . . ?
Fe1 Fe3 V1 60.67(3) . . ?
Fe2 Fe3 V1 60.14(3) . . ?
N2 V1 N3 78.27(13) . . ?
N2 V1 N1 79.43(13) . . ?
N3 V1 N1 78.22(13) . . ?
N2 V1 S2 87.20(10) . . ?
N3 V1 S2 88.01(10) . . ?
N1 V1 S2 162.44(9) . . ?
N2 V1 S1 90.04(10) . . ?
N3 V1 S1 163.69(11) . . ?
N1 V1 S1 88.56(10) . . ?
S2 V1 S1 102.89(5) . . ?
N2 V1 S3 162.24(9) . . ?
N3 V1 S3 87.18(10) . . ?
N1 V1 S3 87.73(10) . . ?
S2 V1 S3 102.57(5) . . ?
S1 V1 S3 101.95(5) . . ?
N2 V1 Fe2 98.71(9) . . ?
N3 V1 Fe2 140.14(10) . . ?
N1 V1 Fe2 140.94(10) . . ?
S2 V1 Fe2 52.16(3) . . ?
S1 V1 Fe2 52.38(3) . . ?
S3 V1 Fe2 98.99(4) . . ?
N2 V1 Fe3 139.04(10) . . ?
N3 V1 Fe3 97.08(11) . . ?
N1 V1 Fe3 140.10(10) . . ?
S2 V1 Fe3 51.85(4) . . ?
S1 V1 Fe3 99.20(4) . . ?
S3 V1 Fe3 52.37(4) . . ?
Fe2 V1 Fe3 59.29(2) . . ?
N2 V1 Fe1 141.91(9) . . ?
N3 V1 Fe1 139.28(10) . . ?
N1 V1 Fe1 99.40(9) . . ?
S2 V1 Fe1 98.15(4) . . ?
S1 V1 Fe1 51.94(3) . . ?
S3 V1 Fe1 52.14(3) . . ?
Fe2 V1 Fe1 58.51(2) . . ?
Fe3 V1 Fe1 58.81(2) . . ?
Fe1 S1 Fe2 72.82(4) . . ?
Fe1 S1 V1 73.90(4) . . ?
Fe2 S1 V1 73.26(4) . . ?
Fe3 S2 Fe2 74.07(4) . . ?
Fe3 S2 V1 73.88(4) . . ?
Fe2 S2 V1 73.43(4) . . ?
Fe1 S3 Fe3 73.10(4) . . ?
Fe1 S3 V1 73.69(4) . . ?
Fe3 S3 V1 73.44(4) . . ?
Fe2 S4 Fe3 73.18(4) . . ?
Fe2 S4 Fe1 72.05(4) . . ?
Fe3 S4 Fe1 72.29(4) . . ?
O1 S5 O2 115.5(2) . . ?
O1 S5 O3 115.0(2) . . ?
O2 S5 O3 115.4(2) . . ?
O1 S5 C10 104.7(2) . . ?
O2 S5 C10 101.98(19) . . ?
O3 S5 C10 101.4(2) . . ?
C1 N1 N4 106.0(3) . . ?
C1 N1 V1 130.3(3) . . ?
N4 N1 V1 123.5(2) . . ?
C4 N2 N5 104.1(3) . . ?
C4 N2 V1 131.1(3) . . ?
N5 N2 V1 124.8(3) . . ?
C7 N3 N6 106.0(3) . . ?
C7 N3 V1 130.3(3) . . ?
N6 N3 V1 123.4(3) . . ?
N1 N4 C3 110.2(3) . . ?
N1 N4 C10 118.7(3) . . ?
C3 N4 C10 131.1(4) . . ?
C6 N5 N2 111.6(3) . . ?
C6 N5 C10 130.7(4) . . ?
N2 N5 C10 117.7(3) . . ?
C9 N6 N3 109.6(4) . . ?
C9 N6 C10 131.4(4) . . ?
N3 N6 C10 119.0(3) . . ?
C14A N7 C12A 113.4(16) . . ?
C14A N7 C14 38.0(12) . . ?
C12A N7 C14 141.9(13) . . ?
C14A N7 C13 136.3(13) . . ?
C12A N7 C13 69.5(13) . . ?
C14 N7 C13 112.0(8) . . ?
C14A N7 C11 110.9(12) . . ?
C12A N7 C11 104.9(11) . . ?
C14 N7 C11 109.5(5) . . ?
C13 N7 C11 109.9(5) . . ?
C14A N7 C12 74.8(13) . . ?
C12A N7 C12 41.4(12) . . ?
C14 N7 C12 111.1(7) . . ?
C13 N7 C12 107.6(6) . . ?
C11 N7 C12 106.6(4) . . ?
C14A N7 C11A 105.9(17) . . ?
C12A N7 C11A 110.3(15) . . ?
C14 N7 C11A 71.6(12) . . ?
C13 N7 C11A 43.1(10) . . ?
C11 N7 C11A 111.6(9) . . ?
C12 N7 C11A 138.1(10) . . ?
C17 N8 C18 111.2(7) . . ?
C17 N8 C16 110.2(6) . . ?
C18 N8 C16 108.0(5) . . ?
C17 N8 C15 110.1(4) . . ?
C18 N8 C15 109.7(5) . . ?
C16 N8 C15 107.5(5) . . ?
N1 C1 C2 110.6(4) . . ?
C3 C2 C1 106.5(4) . . ?
C2 C3 N4 106.7(4) . . ?
N2 C4 C5 112.2(4) . . ?
C6 C5 C4 105.1(4) . . ?
N5 C6 C5 107.0(4) . . ?
N3 C7 C8 110.4(5) . . ?
C9 C8 C7 106.3(4) . . ?
C8 C9 N6 107.6(4) . . ?
N6 C10 N4 109.5(4) . . ?
N6 C10 N5 109.7(4) . . ?
N4 C10 N5 109.1(3) . . ?
N6 C10 S5 109.5(3) . . ?
N4 C10 S5 109.4(3) . . ?
N5 C10 S5 109.7(3) . . ?

loop_
_geom_bond_atom_site_label_1
_geom_bond_atom_site_label_2
_geom_bond_distance
_geom_bond_site_symmetry_2
_geom_bond_publ_flag
Fe1 Cl1 2.2510(13) . y
Fe1 S1 2.2631(14) . y
Fe1 S3 2.2718(12) . y
Fe1 S4 2.3021(14) . y
Fe1 Fe2 2.6913(9) . y
Fe1 Fe3 2.7097(10) . y
Fe1 V1 2.7615(10) . y
Fe2 Cl2 2.2389(13) . y
Fe2 S2 2.2622(12) . y
Fe2 S1 2.2710(13) . y
Fe2 S4 2.2739(14) . y
Fe2 Fe3 2.7220(10) . y
Fe2 V1 2.7456(10) . y
Fe3 Cl3 2.2040(15) . y
Fe3 S2 2.2570(13) . y
Fe3 S3 2.2781(13) . y
Fe3 S4 2.2922(13) . y
Fe3 V1 2.7572(11) . y
V1 N2 2.156(3) . y
V1 N3 2.170(3) . y
V1 N1 2.175(4) . y
V1 S2 2.3296(13) . y
V1 S1 2.3300(13) . y
V1 S3 2.3328(13) . y
S5 O1 1.436(4) . y
S5 O2 1.439(3) . y
S5 O3 1.451(3) . y
S5 C10 1.905(4) . y
N1 C1 1.322(5) . ?
N1 N4 1.366(5) . ?
N2 C4 1.332(5) . ?
N2 N5 1.370(5) . ?
N3 C7 1.330(6) . ?
N3 N6 1.373(5) . ?
N4 C3 1.374(5) . ?
N4 C10 1.455(5) . ?
N5 C6 1.357(5) . ?
N5 C10 1.464(5) . ?
N6 C9 1.366(5) . ?
N6 C10 1.447(6) . ?
N7 C14A 1.40(3) . ?
N7 C12A 1.42(3) . ?
N7 C14 1.442(10) . ?
N7 C13 1.468(9) . ?
N7 C11 1.494(6) . ?
N7 C12 1.513(8) . ?
N7 C11A 1.68(3) . ?
N8 C17 1.411(7) . ?
N8 C18 1.452(7) . ?
N8 C16 1.466(7) . ?
N8 C15 1.506(6) . ?
C1 C2 1.396(6) . ?
C2 C3 1.355(6) . ?
C4 C5 1.394(6) . ?
C5 C6 1.371(6) . ?
C7 C8 1.395(6) . ?
C8 C9 1.354(7) . ?
